data_4307134
loop_
_publ_author_name
'Ayuk M. Ako'
'Oliver Waldmann'
'Valeriu Mereacre'
'Frederik Kl\"ower'
'Ian J. Hewitt'
'Christopher E. Anson'
'Hans U. G\"udel'
'Annie K. Powell'

_publ_contact_author
; 
'Annie K. Powell'
;
_publ_contact_author_email powell@aoc.uni-karlsruhe.de
_publ_contact_author_phone '+44 721 608 2135'
_publ_section_title
;
Odd-Numbered FeIII Complexes: Synthesis, Molecular Structure, Reactivity,
and Magnetic Properties
;
_journal_name_full 'Inorganic Chemistry'
_journal_page_first 756
_journal_page_last 766
_journal_paper_doi 10.1021/ic061650s
_journal_volume 46
_journal_year 2007
_chemical_formula_sum 'C63 H126 Fe7 N3 O33'
_chemical_formula_weight 1844.62
_chemical_name_systematic
; 
 ? 
;
_space_group_IT_number 159
_symmetry_cell_setting trigonal
_symmetry_space_group_name_Hall 'P 3 -2c'
_symmetry_space_group_name_H-M 'P 3 1 c'
_atom_sites_solution_hydrogens geom
_atom_sites_solution_primary direct
_atom_sites_solution_secondary difmap
_audit_creation_method SHELXL-97
_cell_angle_alpha 90.00
_cell_angle_beta 90.00
_cell_angle_gamma 120.00
_cell_formula_units_Z 2
_cell_length_a 15.5804(8)
_cell_length_b 15.5804(8)
_cell_length_c 20.8694(11)
_cell_measurement_reflns_used 11090
_cell_measurement_temperature 100(2)
_cell_measurement_theta_max 27.96
_cell_measurement_theta_min 2.47
_cell_volume 4387.3(4)
_computing_cell_refinement 'SMART-NT 5.6 (Bruker AXS Inc., 2000)'
_computing_data_collection 'SMART-NT 5.6 (Bruker AXS Inc., 2000)'
_computing_data_reduction 'SAINT+ 6.0 (Bruker AXS Inc., 2000)'
_computing_molecular_graphics 'SHELXTL 5.1 (Bruker AXS Inc., 1997)'
_computing_publication_material 'SHELXTL 5.1 (Bruker AXS Inc., 1997)'
_computing_structure_refinement 'SHELXTL 5.1 (Bruker AXS Inc., 1997)'
_computing_structure_solution 'SHELXTL 5.1 (Bruker AXS Inc., 1997)'
_diffrn_ambient_temperature 100(2)
_diffrn_detector_area_resol_mean 8.333
_diffrn_measured_fraction_theta_full 0.996
_diffrn_measured_fraction_theta_max 0.996
_diffrn_measurement_device_type 'Bruker SMART Apex'
_diffrn_measurement_method 'CCD area detector'
_diffrn_radiation_monochromator graphite
_diffrn_radiation_source 'rotating anode'
_diffrn_radiation_type MoK\a
_diffrn_radiation_wavelength 0.71073
_diffrn_reflns_av_R_equivalents 0.0295
_diffrn_reflns_av_sigmaI/netI 0.0287
_diffrn_reflns_limit_h_max 18
_diffrn_reflns_limit_h_min -18
_diffrn_reflns_limit_k_max 18
_diffrn_reflns_limit_k_min -16
_diffrn_reflns_limit_l_max 24
_diffrn_reflns_limit_l_min -22
_diffrn_reflns_number 16786
_diffrn_reflns_theta_full 25.00
_diffrn_reflns_theta_max 25.00
_diffrn_reflns_theta_min 2.47
_exptl_absorpt_coefficient_mu 1.202
_exptl_absorpt_correction_T_max 0.862
_exptl_absorpt_correction_T_min 0.699
_exptl_absorpt_correction_type multi-scan
_exptl_absorpt_process_details 'SADABS (Bruker AXS Inc., 2000)'
_exptl_crystal_colour brown
_exptl_crystal_density_diffrn 1.396
_exptl_crystal_density_method 'not measured'
_exptl_crystal_description 'hexagonal prism'
_exptl_crystal_F_000 1942
_exptl_crystal_size_max 0.27
_exptl_crystal_size_mid 0.25
_exptl_crystal_size_min 0.24
_refine_diff_density_max 0.899
_refine_diff_density_min -0.334
_refine_diff_density_rms 0.064
_refine_ls_abs_structure_details 'Flack H D (1983), Acta Cryst. A39, 876-881'
_refine_ls_abs_structure_Flack 0.001(14)
_refine_ls_extinction_method none
_refine_ls_goodness_of_fit_ref 1.051
_refine_ls_hydrogen_treatment mixed
_refine_ls_matrix_type full
_refine_ls_number_parameters 326
_refine_ls_number_reflns 5060
_refine_ls_number_restraints 4
_refine_ls_restrained_S_all 1.051
_refine_ls_R_factor_all 0.0358
_refine_ls_R_factor_gt 0.0338
_refine_ls_shift/su_max 0.000
_refine_ls_shift/su_mean 0.000
_refine_ls_structure_factor_coef Fsqd
_refine_ls_weighting_details 'calc w=1/[\s^2^(Fo^2^)+(0.0608P)^2^+0.0000P] where P=(Fo^2^+2Fc^2^)/3'
_refine_ls_weighting_scheme calc
_refine_ls_wR_factor_gt 0.0859
_refine_ls_wR_factor_ref 0.0869
_reflns_number_gt 4823
_reflns_number_total 5060
_reflns_threshold_expression >2sigma(I)
_cod_data_source_file ic061650ssi20060831_091622_1.cif
_cod_data_source_block ako224
_cod_database_code 4307134

loop_
_symmetry_equiv_pos_as_xyz
'x, y, z'
'-y, x-y, z'
'-x+y, -x, z'
'y, x, z+1/2'
'x-y, -y, z+1/2'
'-x, -x+y, z+1/2'

loop_
_atom_site_label
_atom_site_type_symbol
_atom_site_fract_x
_atom_site_fract_y
_atom_site_fract_z
_atom_site_U_iso_or_equiv
_atom_site_adp_type
_atom_site_occupancy
_atom_site_symmetry_multiplicity
_atom_site_calc_flag
_atom_site_refinement_flags
_atom_site_disorder_assembly
_atom_site_disorder_group
Fe1 Fe 0.3333 0.6667 0.10611(4) 0.01896(17) Uani 1 3 d S . .
Fe2 Fe 0.11407(3) 0.54118(3) 0.08966(2) 0.02121(12) Uani 1 1 d . . .
Fe3 Fe 0.22631(3) 0.45407(3) 0.00468(2) 0.02094(12) Uani 1 1 d . . .
O1 O 0.23153(16) 0.55917(16) 0.05055(12) 0.0207(5) Uani 1 1 d . . .
N1 N 0.0142(2) 0.5594(2) 0.15845(14) 0.0255(6) Uani 1 1 d . . .
C1 C 0.0661(3) 0.5767(3) 0.22028(16) 0.0271(7) Uani 1 1 d . . .
H1A H 0.0551 0.5130 0.2378 0.032 Uiso 1 1 calc R . .
H1B H 0.0391 0.6053 0.2512 0.032 Uiso 1 1 calc R . .
C2 C 0.1770(3) 0.6477(3) 0.21121(17) 0.0295(8) Uani 1 1 d . . .
H2A H 0.1895 0.7156 0.2034 0.035 Uiso 1 1 calc R . .
H2B H 0.2134 0.6487 0.2504 0.035 Uiso 1 1 calc R . .
O2 O 0.21005(16) 0.61586(17) 0.15908(11) 0.0232(5) Uani 1 1 d . . .
C3 C 0.0106(3) 0.6490(3) 0.13628(17) 0.0273(7) Uani 1 1 d . . .
H3A H 0.0627 0.7087 0.1583 0.033 Uiso 1 1 calc R . .
H3B H -0.0545 0.6418 0.1472 0.033 Uiso 1 1 calc R . .
C4 C 0.0264(3) 0.6607(3) 0.06469(17) 0.0273(8) Uani 1 1 d . . .
H4A H -0.0304 0.6057 0.0422 0.033 Uiso 1 1 calc R . .
H4B H 0.0319 0.7239 0.0505 0.033 Uiso 1 1 calc R . .
O3 O 0.11658(16) 0.65994(17) 0.04990(12) 0.0229(5) Uani 1 1 d . . .
C5 C -0.0868(3) 0.4703(3) 0.16056(19) 0.0312(8) Uani 1 1 d . . .
H5A H -0.0793 0.4109 0.1587 0.037 Uiso 1 1 calc R . .
H5B H -0.1224 0.4703 0.1212 0.037 Uiso 1 1 calc R . .
C6 C -0.1523(3) 0.4587(3) 0.2174(2) 0.0373(9) Uani 1 1 d . . .
H6A H -0.2145 0.3942 0.2142 0.045 Uiso 1 1 calc R . .
H6B H -0.1181 0.4582 0.2573 0.045 Uiso 1 1 calc R . .
O4 O -0.1757(2) 0.5353(2) 0.22124(14) 0.0402(7) Uani 1 1 d . . .
H4 H -0.1624 0.5603 0.2581 0.060 Uiso 1 1 calc R . .
O5 O 0.01038(17) 0.45667(17) 0.02428(11) 0.0261(5) Uani 1 1 d . . .
O6 O 0.10444(17) 0.43738(18) -0.04883(12) 0.0275(5) Uani 1 1 d . . .
C7 C 0.0250(2) 0.4327(2) -0.03111(16) 0.0229(7) Uani 1 1 d . . .
C8 C -0.0618(3) 0.3962(3) -0.07836(17) 0.0286(8) Uani 1 1 d . . .
C9 C -0.0427(3) 0.3506(3) -0.13837(18) 0.0364(9) Uani 1 1 d . . .
H9A H -0.0987 0.3282 -0.1680 0.055 Uiso 1 1 calc R . .
H9B H -0.0352 0.2941 -0.1258 0.055 Uiso 1 1 calc R . .
H9C H 0.0181 0.4006 -0.1596 0.055 Uiso 1 1 calc R . .
C10 C -0.0711(4) 0.4853(3) -0.0978(2) 0.0422(10) Uani 1 1 d . . .
H10A H -0.1258 0.4644 -0.1283 0.063 Uiso 1 1 calc R . .
H10B H -0.0092 0.5352 -0.1178 0.063 Uiso 1 1 calc R . .
H10C H -0.0843 0.5137 -0.0597 0.063 Uiso 1 1 calc R . .
C11 C -0.1566(3) 0.3178(3) -0.0450(2) 0.0460(11) Uani 1 1 d . . .
H11A H -0.2125 0.2938 -0.0748 0.069 Uiso 1 1 calc R . .
H11B H -0.1698 0.3473 -0.0074 0.069 Uiso 1 1 calc R . .
H11C H -0.1482 0.2623 -0.0314 0.069 Uiso 1 1 calc R . .
O7 O 0.07246(17) 0.40829(17) 0.13430(11) 0.0268(5) Uani 1 1 d . . .
O8 O 0.12821(18) 0.34235(17) 0.06124(12) 0.0254(5) Uani 1 1 d . . .
C12 C 0.0769(2) 0.3368(2) 0.10987(16) 0.0236(7) Uani 1 1 d . . .
C13 C 0.0120(3) 0.2338(3) 0.13837(19) 0.0308(8) Uani 1 1 d . . .
C14 C 0.0633(3) 0.1714(3) 0.1338(2) 0.0423(10) Uani 1 1 d . . .
H14A H 0.1241 0.2023 0.1595 0.063 Uiso 1 1 calc R . .
H14B H 0.0799 0.1676 0.0889 0.063 Uiso 1 1 calc R . .
H14C H 0.0186 0.1044 0.1499 0.063 Uiso 1 1 calc R . .
C15 C -0.0159(5) 0.2402(4) 0.2084(3) 0.0730(18) Uani 1 1 d . . .
H15A H 0.0442 0.2718 0.2347 0.110 Uiso 1 1 calc R . .
H15B H -0.0607 0.1734 0.2246 0.110 Uiso 1 1 calc R . .
H15C H -0.0491 0.2796 0.2103 0.110 Uiso 1 1 calc R . .
C16 C -0.0825(3) 0.1839(3) 0.0971(3) 0.0614(15) Uani 1 1 d . . .
H16A H -0.0649 0.1792 0.0527 0.092 Uiso 1 1 calc R . .
H16B H -0.1155 0.2234 0.0988 0.092 Uiso 1 1 calc R . .
H16C H -0.1274 0.1173 0.1137 0.092 Uiso 1 1 calc R . .
O9 O 0.21811(17) 0.34519(17) -0.05268(11) 0.0249(5) Uani 1 1 d . . .
O10 O 0.27899(19) 0.40871(18) -0.14897(12) 0.0360(6) Uani 1 1 d . . .
C17 C 0.2366(2) 0.3376(3) -0.11043(18) 0.0274(8) Uani 1 1 d . . .
C18 C 0.2034(3) 0.2302(3) -0.13188(19) 0.0323(8) Uani 1 1 d . . .
C19 C 0.0913(3) 0.1726(3) -0.1294(2) 0.0462(10) Uani 1 1 d . . .
H19A H 0.0647 0.2005 -0.1604 0.069 Uiso 1 1 calc R . .
H19B H 0.0691 0.1769 -0.0862 0.069 Uiso 1 1 calc R . .
H19C H 0.0676 0.1030 -0.1400 0.069 Uiso 1 1 calc R . .
C20 C 0.2398(5) 0.2266(4) -0.1990(3) 0.0728(18) Uani 1 1 d . . .
H20A H 0.2132 0.2551 -0.2296 0.109 Uiso 1 1 calc R . .
H20B H 0.2173 0.1577 -0.2107 0.109 Uiso 1 1 calc R . .
H20C H 0.3124 0.2649 -0.2000 0.109 Uiso 1 1 calc R . .
C21 C 0.2453(4) 0.1860(3) -0.0842(3) 0.0575(14) Uani 1 1 d . . .
H21A H 0.2250 0.1178 -0.0968 0.086 Uiso 1 1 calc R . .
H21B H 0.2201 0.1859 -0.0412 0.086 Uiso 1 1 calc R . .
H21C H 0.3179 0.2258 -0.0841 0.086 Uiso 1 1 calc R . .
O11 O 0.30879(18) 0.54915(17) -0.06993(12) 0.0258(5) Uani 1 1 d D . .
H111 H 0.307(3) 0.509(3) -0.1043(16) 0.039 Uiso 1 1 d D . .
H112 H 0.360(2) 0.597(2) -0.0621(18) 0.039 Uiso 1 1 d D . .

loop_
_atom_site_aniso_label
_atom_site_aniso_U_11
_atom_site_aniso_U_22
_atom_site_aniso_U_33
_atom_site_aniso_U_23
_atom_site_aniso_U_13
_atom_site_aniso_U_12
Fe1 0.0184(2) 0.0184(2) 0.0200(4) 0.000 0.000 0.00921(12)
Fe2 0.0188(2) 0.0190(2) 0.0252(3) -0.00035(19) 0.00102(18) 0.00892(19)
Fe3 0.0208(2) 0.0194(2) 0.0231(2) -0.0008(2) -0.00013(18) 0.0104(2)
O1 0.0194(11) 0.0173(11) 0.0243(12) -0.0025(9) -0.0002(9) 0.0084(9)
N1 0.0251(15) 0.0249(15) 0.0286(16) 0.0023(12) 0.0058(12) 0.0141(12)
C1 0.0317(19) 0.0309(19) 0.0198(17) 0.0025(14) 0.0062(14) 0.0165(16)
C2 0.0285(19) 0.0337(19) 0.0258(18) -0.0051(15) -0.0008(15) 0.0153(16)
O2 0.0198(11) 0.0245(12) 0.0232(12) -0.0010(10) 0.0004(9) 0.0095(10)
C3 0.0279(17) 0.0229(17) 0.0335(19) -0.0020(14) 0.0030(15) 0.0145(15)
C4 0.0250(17) 0.0280(18) 0.032(2) 0.0020(15) 0.0029(15) 0.0157(15)
O3 0.0185(11) 0.0219(12) 0.0297(13) 0.0039(10) 0.0021(9) 0.0112(10)
C5 0.0308(19) 0.0291(18) 0.036(2) 0.0015(15) 0.0050(16) 0.0167(16)
C6 0.0270(18) 0.037(2) 0.044(2) 0.0036(17) 0.0080(17) 0.0129(17)
O4 0.0412(16) 0.0465(17) 0.0409(17) 0.0008(13) 0.0048(13) 0.0281(14)
O5 0.0208(12) 0.0265(12) 0.0277(13) -0.0058(10) -0.0054(10) 0.0093(10)
O6 0.0245(12) 0.0320(13) 0.0271(13) -0.0036(11) -0.0053(10) 0.0149(11)
C7 0.0264(18) 0.0149(15) 0.0267(18) 0.0013(13) 0.0001(14) 0.0098(14)
C8 0.0261(18) 0.0260(18) 0.032(2) -0.0034(15) -0.0049(15) 0.0116(15)
C9 0.038(2) 0.038(2) 0.035(2) -0.0096(17) -0.0088(17) 0.0204(18)
C10 0.053(3) 0.043(2) 0.040(2) -0.0087(18) -0.016(2) 0.031(2)
C11 0.031(2) 0.048(3) 0.041(2) -0.005(2) -0.0081(18) 0.0060(19)
O7 0.0276(13) 0.0221(12) 0.0287(13) 0.0020(10) 0.0040(10) 0.0110(10)
O8 0.0244(12) 0.0183(11) 0.0295(14) 0.0013(10) 0.0036(10) 0.0077(10)
C12 0.0213(16) 0.0222(17) 0.0241(17) 0.0002(14) -0.0017(14) 0.0085(14)
C13 0.0307(19) 0.0261(19) 0.035(2) 0.0050(15) 0.0060(16) 0.0136(16)
C14 0.039(2) 0.027(2) 0.064(3) 0.0161(19) 0.009(2) 0.0187(17)
C15 0.115(5) 0.046(3) 0.057(3) 0.025(2) 0.045(3) 0.039(3)
C16 0.028(2) 0.034(2) 0.111(4) 0.019(3) -0.004(3) 0.0070(18)
O9 0.0278(12) 0.0222(12) 0.0261(14) -0.0047(10) -0.0016(10) 0.0136(10)
O10 0.0396(15) 0.0276(14) 0.0342(15) 0.0015(11) 0.0067(12) 0.0117(12)
C17 0.0201(16) 0.0263(18) 0.036(2) -0.0047(16) -0.0048(15) 0.0116(15)
C18 0.0343(19) 0.0246(19) 0.037(2) -0.0098(15) 0.0007(16) 0.0143(16)
C19 0.041(2) 0.026(2) 0.064(3) -0.0059(19) -0.006(2) 0.0118(18)
C20 0.083(4) 0.039(3) 0.071(4) -0.020(2) 0.030(3) 0.011(3)
C21 0.054(3) 0.033(2) 0.094(4) -0.024(2) -0.030(3) 0.028(2)
O11 0.0238(12) 0.0201(12) 0.0287(13) -0.0016(10) 0.0025(10) 0.0074(10)

loop_
_atom_type_symbol
_atom_type_description
_atom_type_scat_dispersion_real
_atom_type_scat_dispersion_imag
_atom_type_scat_source
C C 0.0033 0.0016 'International Tables Vol C Tables 4.2.6.8 and 6.1.1.4'
H H 0.0000 0.0000 'International Tables Vol C Tables 4.2.6.8 and 6.1.1.4'
N N 0.0061 0.0033 'International Tables Vol C Tables 4.2.6.8 and 6.1.1.4'
O O 0.0106 0.0060 'International Tables Vol C Tables 4.2.6.8 and 6.1.1.4'
Fe Fe 0.3463 0.8444 'International Tables Vol C Tables 4.2.6.8 and 6.1.1.4'

loop_
_geom_angle_atom_site_label_1
_geom_angle_atom_site_label_2
_geom_angle_atom_site_label_3
_geom_angle
_geom_angle_site_symmetry_1
_geom_angle_site_symmetry_3
_geom_angle_publ_flag
O1 Fe1 O1 89.83(10) 2_665 3_565 ?
O1 Fe1 O1 89.83(10) 2_665 . ?
O1 Fe1 O1 89.82(10) 3_565 . ?
O1 Fe1 O2 162.19(9) 2_665 . ?
O1 Fe1 O2 102.65(9) 3_565 . ?
O1 Fe1 O2 77.71(9) . . ?
O1 Fe1 O2 77.71(9) 2_665 2_665 ?
O1 Fe1 O2 162.19(9) 3_565 2_665 ?
O1 Fe1 O2 102.65(9) . 2_665 ?
O2 Fe1 O2 92.51(9) . 2_665 ?
O1 Fe1 O2 102.65(9) 2_665 3_565 ?
O1 Fe1 O2 77.71(9) 3_565 3_565 ?
O1 Fe1 O2 162.19(9) . 3_565 ?
O2 Fe1 O2 92.51(9) . 3_565 ?
O2 Fe1 O2 92.51(9) 2_665 3_565 ?
O1 Fe2 O2 80.72(10) . . ?
O1 Fe2 O3 96.51(10) . . ?
O2 Fe2 O3 95.70(10) . . ?
O1 Fe2 O5 101.79(10) . . ?
O2 Fe2 O5 175.42(10) . . ?
O3 Fe2 O5 87.84(10) . . ?
O1 Fe2 O7 98.00(9) . . ?
O2 Fe2 O7 91.45(10) . . ?
O3 Fe2 O7 164.69(10) . . ?
O5 Fe2 O7 84.43(10) . . ?
O1 Fe2 N1 160.14(10) . . ?
O2 Fe2 N1 79.94(10) . . ?
O3 Fe2 N1 80.95(10) . . ?
O5 Fe2 N1 97.81(11) . . ?
O7 Fe2 N1 87.01(10) . . ?
O1 Fe3 O3 95.25(10) . 2_665 ?
O1 Fe3 O8 97.96(10) . . ?
O3 Fe3 O8 91.30(10) 2_665 . ?
O1 Fe3 O9 174.61(10) . . ?
O3 Fe3 O9 88.84(9) 2_665 . ?
O8 Fe3 O9 85.42(9) . . ?
O1 Fe3 O11 91.07(10) . . ?
O3 Fe3 O11 96.50(10) 2_665 . ?
O8 Fe3 O11 167.49(10) . . ?
O9 Fe3 O11 84.97(10) . . ?
O1 Fe3 O6 91.23(10) . . ?
O3 Fe3 O6 173.51(9) 2_665 . ?
O8 Fe3 O6 87.51(10) . . ?
O9 Fe3 O6 84.71(9) . . ?
O11 Fe3 O6 83.64(10) . . ?
Fe3 O1 Fe2 118.52(11) . . ?
Fe3 O1 Fe1 134.50(12) . . ?
Fe2 O1 Fe1 100.20(11) . . ?
C1 N1 C5 111.8(3) . . ?
C1 N1 C3 111.9(3) . . ?
C5 N1 C3 111.2(3) . . ?
C1 N1 Fe2 103.4(2) . . ?
C5 N1 Fe2 112.3(2) . . ?
C3 N1 Fe2 105.8(2) . . ?
N1 C1 C2 110.0(3) . . ?
N1 C1 H1A 109.7 . . ?
C2 C1 H1A 109.7 . . ?
N1 C1 H1B 109.7 . . ?
C2 C1 H1B 109.7 . . ?
H1A C1 H1B 108.2 . . ?
O2 C2 C1 108.9(3) . . ?
O2 C2 H2A 109.9 . . ?
C1 C2 H2A 109.9 . . ?
O2 C2 H2B 109.9 . . ?
C1 C2 H2B 109.9 . . ?
H2A C2 H2B 108.3 . . ?
C2 O2 Fe2 118.2(2) . . ?
C2 O2 Fe1 137.7(2) . . ?
Fe2 O2 Fe1 96.96(10) . . ?
N1 C3 C4 109.8(3) . . ?
N1 C3 H3A 109.7 . . ?
C4 C3 H3A 109.7 . . ?
N1 C3 H3B 109.7 . . ?
C4 C3 H3B 109.7 . . ?
H3A C3 H3B 108.2 . . ?
O3 C4 C3 108.1(3) . . ?
O3 C4 H4A 110.1 . . ?
C3 C4 H4A 110.1 . . ?
O3 C4 H4B 110.1 . . ?
C3 C4 H4B 110.1 . . ?
H4A C4 H4B 108.4 . . ?
C4 O3 Fe3 120.7(2) . 3_565 ?
C4 O3 Fe2 110.38(19) . . ?
Fe3 O3 Fe2 128.53(11) 3_565 . ?
N1 C5 C6 117.9(3) . . ?
N1 C5 H5A 107.8 . . ?
C6 C5 H5A 107.8 . . ?
N1 C5 H5B 107.8 . . ?
C6 C5 H5B 107.8 . . ?
H5A C5 H5B 107.2 . . ?
O4 C6 C5 112.7(3) . . ?
O4 C6 H6A 109.1 . . ?
C5 C6 H6A 109.1 . . ?
O4 C6 H6B 109.1 . . ?
C5 C6 H6B 109.1 . . ?
H6A C6 H6B 107.8 . . ?
C6 O4 H4 109.5 . . ?
C7 O5 Fe2 127.1(2) . . ?
C7 O6 Fe3 130.7(2) . . ?
O6 C7 O5 124.5(3) . . ?
O6 C7 C8 119.4(3) . . ?
O5 C7 C8 116.0(3) . . ?
C10 C8 C11 110.8(3) . . ?
C10 C8 C7 107.5(3) . . ?
C11 C8 C7 108.8(3) . . ?
C10 C8 C9 109.4(3) . . ?
C11 C8 C9 109.4(3) . . ?
C7 C8 C9 110.8(3) . . ?
C8 C9 H9A 109.5 . . ?
C8 C9 H9B 109.5 . . ?
H9A C9 H9B 109.5 . . ?
C8 C9 H9C 109.5 . . ?
H9A C9 H9C 109.5 . . ?
H9B C9 H9C 109.5 . . ?
C8 C10 H10A 109.5 . . ?
C8 C10 H10B 109.5 . . ?
H10A C10 H10B 109.5 . . ?
C8 C10 H10C 109.5 . . ?
H10A C10 H10C 109.5 . . ?
H10B C10 H10C 109.5 . . ?
C8 C11 H11A 109.5 . . ?
C8 C11 H11B 109.5 . . ?
H11A C11 H11B 109.5 . . ?
C8 C11 H11C 109.5 . . ?
H11A C11 H11C 109.5 . . ?
H11B C11 H11C 109.5 . . ?
C12 O7 Fe2 125.3(2) . . ?
C12 O8 Fe3 134.8(2) . . ?
O7 C12 O8 125.2(3) . . ?
O7 C12 C13 118.2(3) . . ?
O8 C12 C13 116.5(3) . . ?
C12 C13 C16 106.1(3) . . ?
C12 C13 C14 111.1(3) . . ?
C16 C13 C14 108.3(4) . . ?
C12 C13 C15 111.2(3) . . ?
C16 C13 C15 109.4(4) . . ?
C14 C13 C15 110.6(4) . . ?
C13 C14 H14A 109.5 . . ?
C13 C14 H14B 109.5 . . ?
H14A C14 H14B 109.5 . . ?
C13 C14 H14C 109.5 . . ?
H14A C14 H14C 109.5 . . ?
H14B C14 H14C 109.5 . . ?
C13 C15 H15A 109.5 . . ?
C13 C15 H15B 109.5 . . ?
H15A C15 H15B 109.5 . . ?
C13 C15 H15C 109.5 . . ?
H15A C15 H15C 109.5 . . ?
H15B C15 H15C 109.5 . . ?
C13 C16 H16A 109.5 . . ?
C13 C16 H16B 109.5 . . ?
H16A C16 H16B 109.5 . . ?
C13 C16 H16C 109.5 . . ?
H16A C16 H16C 109.5 . . ?
H16B C16 H16C 109.5 . . ?
C17 O9 Fe3 136.2(2) . . ?
O10 C17 O9 125.1(3) . . ?
O10 C17 C18 120.7(3) . . ?
O9 C17 C18 114.2(3) . . ?
C19 C18 C20 110.5(4) . . ?
C19 C18 C21 109.7(4) . . ?
C20 C18 C21 109.3(4) . . ?
C19 C18 C17 107.1(3) . . ?
C20 C18 C17 112.1(3) . . ?
C21 C18 C17 108.2(3) . . ?
C18 C19 H19A 109.5 . . ?
C18 C19 H19B 109.5 . . ?
H19A C19 H19B 109.5 . . ?
C18 C19 H19C 109.5 . . ?
H19A C19 H19C 109.5 . . ?
H19B C19 H19C 109.5 . . ?
C18 C20 H20A 109.5 . . ?
C18 C20 H20B 109.5 . . ?
H20A C20 H20B 109.5 . . ?
C18 C20 H20C 109.5 . . ?
H20A C20 H20C 109.5 . . ?
H20B C20 H20C 109.5 . . ?
C18 C21 H21A 109.5 . . ?
C18 C21 H21B 109.5 . . ?
H21A C21 H21B 109.5 . . ?
C18 C21 H21C 109.5 . . ?
H21A C21 H21C 109.5 . . ?
H21B C21 H21C 109.5 . . ?
Fe3 O11 H111 107(2) . . ?
Fe3 O11 H112 119(3) . . ?
H111 O11 H112 117(3) . . ?

loop_
_geom_bond_atom_site_label_1
_geom_bond_atom_site_label_2
_geom_bond_distance
_geom_bond_site_symmetry_2
_geom_bond_publ_flag
Fe1 O1 2.002(2) 2_665 ?
Fe1 O1 2.002(2) 3_565 ?
Fe1 O1 2.002(2) . ?
Fe1 O2 2.004(2) . ?
Fe1 O2 2.004(2) 2_665 ?
Fe1 O2 2.004(2) 3_565 ?
Fe2 O1 1.892(2) . ?
Fe2 O2 1.987(2) . ?
Fe2 O3 2.010(2) . ?
Fe2 O5 2.019(2) . ?
Fe2 O7 2.057(2) . ?
Fe2 N1 2.237(3) . ?
Fe3 O1 1.863(2) . ?
Fe3 O3 1.991(2) 2_665 ?
Fe3 O8 2.025(2) . ?
Fe3 O9 2.027(2) . ?
Fe3 O11 2.090(2) . ?
Fe3 O6 2.104(2) . ?
N1 C1 1.474(5) . ?
N1 C5 1.490(5) . ?
N1 C3 1.499(4) . ?
C1 C2 1.529(5) . ?
C1 H1A 0.9900 . ?
C1 H1B 0.9900 . ?
C2 O2 1.396(4) . ?
C2 H2A 0.9900 . ?
C2 H2B 0.9900 . ?
C3 C4 1.510(5) . ?
C3 H3A 0.9900 . ?
C3 H3B 0.9900 . ?
C4 O3 1.445(4) . ?
C4 H4A 0.9900 . ?
C4 H4B 0.9900 . ?
O3 Fe3 1.991(2) 3_565 ?
C5 C6 1.516(5) . ?
C5 H5A 0.9900 . ?
C5 H5B 0.9900 . ?
C6 O4 1.413(5) . ?
C6 H6A 0.9900 . ?
C6 H6B 0.9900 . ?
O4 H4 0.8400 . ?
O5 C7 1.270(4) . ?
O6 C7 1.258(4) . ?
C7 C8 1.535(5) . ?
C8 C10 1.520(5) . ?
C8 C11 1.535(5) . ?
C8 C9 1.541(5) . ?
C9 H9A 0.9800 . ?
C9 H9B 0.9800 . ?
C9 H9C 0.9800 . ?
C10 H10A 0.9800 . ?
C10 H10B 0.9800 . ?
C10 H10C 0.9800 . ?
C11 H11A 0.9800 . ?
C11 H11B 0.9800 . ?
C11 H11C 0.9800 . ?
O7 C12 1.258(4) . ?
O8 C12 1.268(4) . ?
C12 C13 1.526(5) . ?
C13 C16 1.540(6) . ?
C13 C14 1.541(5) . ?
C13 C15 1.542(7) . ?
C14 H14A 0.9800 . ?
C14 H14B 0.9800 . ?
C14 H14C 0.9800 . ?
C15 H15A 0.9800 . ?
C15 H15B 0.9800 . ?
C15 H15C 0.9800 . ?
C16 H16A 0.9800 . ?
C16 H16B 0.9800 . ?
C16 H16C 0.9800 . ?
O9 C17 1.258(4) . ?
O10 C17 1.256(4) . ?
C17 C18 1.550(5) . ?
C18 C19 1.514(6) . ?
C18 C20 1.523(6) . ?
C18 C21 1.530(6) . ?
C19 H19A 0.9800 . ?
C19 H19B 0.9800 . ?
C19 H19C 0.9800 . ?
C20 H20A 0.9800 . ?
C20 H20B 0.9800 . ?
C20 H20C 0.9800 . ?
C21 H21A 0.9800 . ?
C21 H21B 0.9800 . ?
C21 H21C 0.9800 . ?
O11 H111 0.94(2) . ?
O11 H112 0.79(2) . ?

loop_
_geom_hbond_atom_site_label_D
_geom_hbond_atom_site_label_H
_geom_hbond_atom_site_label_A
_geom_hbond_distance_DH
_geom_hbond_distance_HA
_geom_hbond_distance_DA
_geom_hbond_angle_DHA
_geom_hbond_site_symmetry_A
O4 H4 O10 0.84 2.00 2.826(4) 166.7 5_565
O11 H111 O10 0.94(2) 1.68(3) 2.590(4) 161(4) .
O11 H112 O11 0.79(2) 2.20(3) 2.898(4) 146(4) 2_665
